data_4336821
loop_
_publ_author_name
'Jaydeep Adhikary'
'Prateeti Chakraborty'
'Sudhanshu Das'
'Tanmay Chattopadhyay'
'Antonio Bauz\'a'
'Shyamal Kumar Chattopadhyay'
'Bipinbihari Ghosh'
'Franz A. Mautner'
'Antonio Frontera'
'Debasis Das'

_publ_section_title
;
 A Combined Experimental and Theoretical Investigation on the Role of
 Halide Ligands on the Catecholase-like Activity of Mononuclear Nickel(II)
 Complexes with a Phenol-Based Tridentate Ligand
;
_journal_name_full 'Inorganic Chemistry'
_journal_page_first 13442
_journal_page_last 13452
_journal_paper_doi 10.1021/ic401819t
_journal_volume 52
_journal_year 2013
_chemical_formula_moiety 'C13 H25 N3 Ni O4, 2(Br), H2 O'
_chemical_formula_sum 'C13 H27 Br2 N3 Ni O5'
_chemical_formula_weight 523.87
_chemical_name_common '[Ni(L)(H2O)3]Br2.H2O'
_chemical_name_systematic
; 
 ? 
;
_space_group_IT_number 14
_symmetry_cell_setting monoclinic
_symmetry_space_group_name_Hall '-P 2ybc'
_symmetry_space_group_name_H-M 'P 1 21/c 1'
_atom_sites_solution_hydrogens geom
_atom_sites_solution_primary direct
_atom_sites_solution_secondary difmap
_audit_creation_method SHELXL-97
_cell_angle_alpha 90.00
_cell_angle_beta 109.536(14)
_cell_angle_gamma 90.00
_cell_formula_units_Z 4
_cell_length_a 9.4906(9)
_cell_length_b 15.7080(14)
_cell_length_c 13.7970(13)
_cell_measurement_reflns_used 2000
_cell_measurement_temperature 100(2)
_cell_measurement_theta_max 26.00
_cell_measurement_theta_min 2.10
_cell_volume 1938.4(4)
_computing_cell_refinement 'Bruker SAINT'
_computing_data_collection 'Bruker SMART'
_computing_data_reduction 'Bruker SAINT'
_computing_structure_refinement 'SHELXL-97 (Sheldrick, 2008)'
_computing_structure_solution 'SHELXS-97 (Sheldrick, 2008)'
_diffrn_ambient_temperature 100(2)
_diffrn_measured_fraction_theta_full 0.989
_diffrn_measured_fraction_theta_max 0.989
_diffrn_measurement_device_type 'Bruker SMART CCD'
_diffrn_measurement_method \w-scans
_diffrn_radiation_monochromator graphite
_diffrn_radiation_source 'fine-focus sealed tube'
_diffrn_radiation_type MoK\a
_diffrn_radiation_wavelength 0.71073
_diffrn_reflns_av_R_equivalents 0.0275
_diffrn_reflns_av_sigmaI/netI 0.0243
_diffrn_reflns_limit_h_max 11
_diffrn_reflns_limit_h_min -11
_diffrn_reflns_limit_k_max 19
_diffrn_reflns_limit_k_min -19
_diffrn_reflns_limit_l_max 17
_diffrn_reflns_limit_l_min -17
_diffrn_reflns_number 14784
_diffrn_reflns_theta_full 26.33
_diffrn_reflns_theta_max 26.33
_diffrn_reflns_theta_min 2.03
_exptl_absorpt_coefficient_mu 5.150
_exptl_absorpt_correction_T_max 0.5122
_exptl_absorpt_correction_T_min 0.4257
_exptl_absorpt_correction_type multi-scan
_exptl_absorpt_process_details SADABS
_exptl_crystal_colour green
_exptl_crystal_density_diffrn 1.795
_exptl_crystal_description irregular
_exptl_crystal_F_000 1056
_exptl_crystal_size_max 0.20
_exptl_crystal_size_mid 0.20
_exptl_crystal_size_min 0.15
_refine_diff_density_max 0.626
_refine_diff_density_min -0.415
_refine_diff_density_rms 0.076
_refine_ls_extinction_method none
_refine_ls_goodness_of_fit_ref 1.034
_refine_ls_matrix_type full
_refine_ls_number_parameters 247
_refine_ls_number_reflns 3889
_refine_ls_number_restraints 10
_refine_ls_restrained_S_all 1.033
_refine_ls_R_factor_all 0.0284
_refine_ls_R_factor_gt 0.0239
_refine_ls_shift/su_max 0.001
_refine_ls_shift/su_mean 0.000
_refine_ls_structure_factor_coef Fsqd
_refine_ls_weighting_details 'calc w=1/[\s^2^(Fo^2^)+(0.0298P)^2^+1.6495P] where P=(Fo^2^+2Fc^2^)/3'
_refine_ls_weighting_scheme calc
_refine_ls_wR_factor_gt 0.0588
_refine_ls_wR_factor_ref 0.0605
_reflns_number_gt 3491
_reflns_number_total 3889
_reflns_threshold_expression >2sigma(I)
_cod_data_source_file ic401819t_si_003.cif
_cod_data_source_block ja350a
_cod_original_sg_symbol_H-M 'P 21/c'
_cod_database_code 4336821

loop_
_symmetry_equiv_pos_as_xyz
'x, y, z'
'-x, y+1/2, -z+1/2'
'-x, -y, -z'
'x, -y-1/2, z-1/2'

loop_
_atom_site_label
_atom_site_type_symbol
_atom_site_fract_x
_atom_site_fract_y
_atom_site_fract_z
_atom_site_U_iso_or_equiv
_atom_site_adp_type
_atom_site_occupancy
_atom_site_symmetry_multiplicity
_atom_site_calc_flag
_atom_site_refinement_flags
Ni1 Ni 0.30769(3) 0.001364(17) 0.33485(2) 0.01175(8) Uani 1 1 d .
N1 N 0.3046(2) 0.07407(12) 0.21451(14) 0.0153(4) Uani 1 1 d .
N2 N 0.1986(2) -0.09167(12) 0.21383(14) 0.0133(4) Uani 1 1 d .
N3 N 0.1191(2) -0.26843(13) 0.15173(16) 0.0182(4) Uani 1 1 d D
H90 H 0.080(3) -0.3058(14) 0.1048(16) 0.027 Uiso 1 1 d D
H91 H 0.150(3) -0.2931(16) 0.2108(11) 0.027 Uiso 1 1 d D
O1 O 0.40847(17) 0.09703(10) 0.43242(12) 0.0149(3) Uani 1 1 d .
O2 O 0.29498(18) -0.07924(10) 0.44961(12) 0.0167(3) Uani 1 1 d D
H92 H 0.369(2) -0.0867(18) 0.5000(14) 0.025 Uiso 1 1 d D
H93 H 0.223(2) -0.0809(18) 0.469(2) 0.025 Uiso 1 1 d D
O3 O 0.51675(17) -0.05258(10) 0.36370(12) 0.0155(3) Uani 1 1 d D
H94 H 0.552(3) -0.0661(17) 0.4240(8) 0.023 Uiso 1 1 d D
H95 H 0.577(2) -0.0201(14) 0.352(2) 0.023 Uiso 1 1 d D
O4 O 0.09982(18) 0.04620(11) 0.32940(13) 0.0186(3) Uani 1 1 d D
H96 H 0.091(3) 0.0621(17) 0.3831(13) 0.028 Uiso 1 1 d D
H97 H 0.034(2) 0.0688(17) 0.2819(16) 0.028 Uiso 1 1 d D
C7 C 0.3055(2) 0.15527(15) 0.21430(18) 0.0171(5) Uani 1 1 d .
H7 H 0.2800 0.1827 0.1493 0.020 Uiso 1 1 calc R
C6 C 0.3420(2) 0.20976(14) 0.30475(17) 0.0148(4) Uani 1 1 d .
C5 C 0.3298(2) 0.29791(15) 0.28644(19) 0.0178(5) Uani 1 1 d .
H5 H 0.2966 0.3179 0.2175 0.021 Uiso 1 1 calc R
C4 C 0.3646(3) 0.35615(15) 0.3657(2) 0.0198(5) Uani 1 1 d .
H4 H 0.3533 0.4155 0.3519 0.024 Uiso 1 1 calc R
C3 C 0.4167(3) 0.32598(15) 0.46668(19) 0.0199(5) Uani 1 1 d .
H3 H 0.4445 0.3654 0.5221 0.024 Uiso 1 1 calc R
C2 C 0.4282(3) 0.23994(15) 0.48700(18) 0.0185(5) Uani 1 1 d .
H2 H 0.4621 0.2213 0.5565 0.022 Uiso 1 1 calc R
C1 C 0.3910(2) 0.17849(14) 0.40764(17) 0.0142(4) Uani 1 1 d .
C8 C 0.2612(3) 0.02686(15) 0.11727(18) 0.0200(5) Uani 1 1 d .
H8A H 0.3498 -0.0016 0.1092 0.024 Uiso 1 1 calc R
H8B H 0.2194 0.0664 0.0588 0.024 Uiso 1 1 calc R
C9 C 0.1449(3) -0.03895(15) 0.11865(17) 0.0177(5) Uani 1 1 d .
H9A H 0.0509 -0.0099 0.1154 0.021 Uiso 1 1 calc R
H9B H 0.1237 -0.0762 0.0576 0.021 Uiso 1 1 calc R
C10 C 0.0727(3) -0.13658(15) 0.23247(19) 0.0180(5) Uani 1 1 d .
H10A H -0.0050 -0.0944 0.2321 0.022 Uiso 1 1 calc R
H10B H 0.1091 -0.1629 0.3016 0.022 Uiso 1 1 calc R
C11 C 0.0023(3) -0.20529(15) 0.15320(19) 0.0204(5) Uani 1 1 d .
H11A H -0.0786 -0.2342 0.1708 0.024 Uiso 1 1 calc R
H11B H -0.0417 -0.1792 0.0843 0.024 Uiso 1 1 calc R
C12 C 0.2477(3) -0.22709(15) 0.13115(18) 0.0176(5) Uani 1 1 d .
H12A H 0.2144 -0.2032 0.0607 0.021 Uiso 1 1 calc R
H12B H 0.3266 -0.2698 0.1363 0.021 Uiso 1 1 calc R
C13 C 0.3097(2) -0.15666(14) 0.20886(17) 0.0153(5) Uani 1 1 d .
H13A H 0.3539 -0.1826 0.2778 0.018 Uiso 1 1 calc R
H13B H 0.3913 -0.1277 0.1920 0.018 Uiso 1 1 calc R
O5 O 0.7346(2) 0.04496(12) 0.33236(14) 0.0241(4) Uani 1 1 d D
H98 H 0.741(4) 0.053(2) 0.2752(12) 0.036 Uiso 1 1 d D
H99 H 0.802(2) 0.0115(15) 0.360(2) 0.036 Uiso 1 1 d D
Br1 Br 0.06000(3) 0.119591(15) 0.541860(17) 0.01917(7) Uani 1 1 d .
Br2 Br 0.82071(3) 0.117595(17) 0.136289(19) 0.02740(8) Uani 1 1 d .

loop_
_atom_site_aniso_label
_atom_site_aniso_U_11
_atom_site_aniso_U_22
_atom_site_aniso_U_33
_atom_site_aniso_U_23
_atom_site_aniso_U_13
_atom_site_aniso_U_12
Ni1 0.01141(14) 0.01426(14) 0.00912(14) 0.00064(11) 0.00283(11) 0.00120(11)
N1 0.0133(9) 0.0205(10) 0.0117(10) 0.0006(8) 0.0034(7) -0.0014(8)
N2 0.0108(9) 0.0167(9) 0.0119(9) 0.0011(7) 0.0032(7) 0.0015(7)
N3 0.0194(10) 0.0186(10) 0.0161(10) -0.0042(8) 0.0054(8) -0.0033(8)
O1 0.0174(8) 0.0134(7) 0.0115(8) 0.0008(6) 0.0017(6) 0.0019(6)
O2 0.0143(8) 0.0225(8) 0.0129(8) 0.0036(7) 0.0040(6) 0.0007(7)
O3 0.0136(8) 0.0194(8) 0.0124(8) 0.0022(7) 0.0028(6) 0.0002(6)
O4 0.0159(8) 0.0277(9) 0.0117(8) 0.0004(7) 0.0039(7) 0.0081(7)
C7 0.0139(11) 0.0232(12) 0.0141(11) 0.0074(9) 0.0047(9) 0.0015(9)
C6 0.0089(10) 0.0185(11) 0.0166(11) 0.0027(9) 0.0038(8) 0.0000(8)
C5 0.0126(11) 0.0202(11) 0.0208(12) 0.0069(10) 0.0061(9) 0.0017(9)
C4 0.0148(11) 0.0149(11) 0.0311(14) 0.0035(10) 0.0093(10) 0.0019(9)
C3 0.0160(11) 0.0191(11) 0.0245(13) -0.0046(10) 0.0067(10) -0.0012(9)
C2 0.0171(11) 0.0207(11) 0.0162(12) -0.0012(9) 0.0035(9) 0.0014(9)
C1 0.0090(10) 0.0169(11) 0.0169(12) 0.0017(9) 0.0046(8) 0.0017(8)
C8 0.0282(13) 0.0208(12) 0.0120(12) 0.0006(9) 0.0081(10) 0.0004(10)
C9 0.0190(12) 0.0205(12) 0.0111(11) -0.0007(9) 0.0019(9) 0.0013(9)
C10 0.0149(11) 0.0218(12) 0.0194(12) -0.0053(10) 0.0087(9) -0.0025(9)
C11 0.0150(11) 0.0231(12) 0.0238(13) -0.0058(10) 0.0076(10) -0.0020(10)
C12 0.0159(11) 0.0199(11) 0.0190(12) -0.0017(9) 0.0084(9) 0.0005(9)
C13 0.0126(11) 0.0185(11) 0.0150(11) -0.0004(9) 0.0052(9) 0.0017(9)
O5 0.0215(9) 0.0271(10) 0.0232(10) 0.0062(8) 0.0066(8) -0.0010(7)
Br1 0.01982(13) 0.02373(13) 0.01308(13) 0.00086(9) 0.00432(9) 0.00221(9)
Br2 0.02904(15) 0.03932(16) 0.01298(13) 0.00378(10) 0.00590(10) 0.01393(11)

loop_
_atom_type_symbol
_atom_type_description
_atom_type_scat_dispersion_real
_atom_type_scat_dispersion_imag
_atom_type_scat_source
C C 0.0033 0.0016 'International Tables Vol C Tables 4.2.6.8 and 6.1.1.4'
H H 0.0000 0.0000 'International Tables Vol C Tables 4.2.6.8 and 6.1.1.4'
N N 0.0061 0.0033 'International Tables Vol C Tables 4.2.6.8 and 6.1.1.4'
O O 0.0106 0.0060 'International Tables Vol C Tables 4.2.6.8 and 6.1.1.4'
Br Br -0.2901 2.4595 'International Tables Vol C Tables 4.2.6.8 and 6.1.1.4'
Ni Ni 0.3393 1.1124 'International Tables Vol C Tables 4.2.6.8 and 6.1.1.4'

loop_
_geom_angle_atom_site_label_1
_geom_angle_atom_site_label_2
_geom_angle_atom_site_label_3
_geom_angle
N1 Ni1 O1 90.04(7)
N1 Ni1 O2 174.87(7)
O1 Ni1 O2 94.64(6)
N1 Ni1 O3 98.05(7)
O1 Ni1 O3 88.10(6)
O2 Ni1 O3 84.23(6)
N1 Ni1 O4 91.49(7)
O1 Ni1 O4 90.24(7)
O2 Ni1 O4 86.40(7)
O3 Ni1 O4 170.31(6)
N1 Ni1 N2 82.94(7)
O1 Ni1 N2 172.98(7)
O2 Ni1 N2 92.38(7)
O3 Ni1 N2 92.94(7)
O4 Ni1 N2 89.87(7)
C7 N1 C8 120.24(19)
C7 N1 Ni1 124.93(16)
C8 N1 Ni1 113.03(14)
C10 N2 C13 107.87(17)
C10 N2 C9 111.03(17)
C13 N2 C9 112.35(17)
C10 N2 Ni1 112.72(13)
C13 N2 Ni1 109.31(13)
C9 N2 Ni1 103.60(13)
C12 N3 C11 111.86(18)
C1 O1 Ni1 123.71(14)
N1 C7 C6 125.8(2)
N1 C7 H7 117.1
C6 C7 H7 117.1
C5 C6 C1 119.9(2)
C5 C6 C7 116.3(2)
C1 C6 C7 123.8(2)
C4 C5 C6 121.9(2)
C4 C5 H5 119.1
C6 C5 H5 119.1
C5 C4 C3 118.5(2)
C5 C4 H4 120.7
C3 C4 H4 120.7
C2 C3 C4 120.9(2)
C2 C3 H3 119.5
C4 C3 H3 119.5
C3 C2 C1 122.0(2)
C3 C2 H2 119.0
C1 C2 H2 119.0
O1 C1 C2 119.0(2)
O1 C1 C6 124.2(2)
C2 C1 C6 116.7(2)
N1 C8 C9 108.39(18)
N1 C8 H8A 110.0
C9 C8 H8A 110.0
N1 C8 H8B 110.0
C9 C8 H8B 110.0
H8A C8 H8B 108.4
N2 C9 C8 110.70(18)
N2 C9 H9A 109.5
C8 C9 H9A 109.5
N2 C9 H9B 109.5
C8 C9 H9B 109.5
H9A C9 H9B 108.1
N2 C10 C11 113.46(19)
N2 C10 H10A 108.9
C11 C10 H10A 108.9
N2 C10 H10B 108.9
C11 C10 H10B 108.9
H10A C10 H10B 107.7
N3 C11 C10 109.34(19)
N3 C11 H11A 109.8
C10 C11 H11A 109.8
N3 C11 H11B 109.8
C10 C11 H11B 109.8
H11A C11 H11B 108.3
N3 C12 C13 109.38(18)
N3 C12 H12A 109.8
C13 C12 H12A 109.8
N3 C12 H12B 109.8
C13 C12 H12B 109.8
H12A C12 H12B 108.2
N2 C13 C12 114.88(18)
N2 C13 H13A 108.5
C12 C13 H13A 108.5
N2 C13 H13B 108.5
C12 C13 H13B 108.5
H13A C13 H13B 107.5

loop_
_geom_bond_atom_site_label_1
_geom_bond_atom_site_label_2
_geom_bond_distance
Ni1 N1 2.0072(19)
Ni1 O1 2.0307(16)
Ni1 O2 2.0621(16)
Ni1 O3 2.0700(16)
Ni1 O4 2.0723(16)
Ni1 N2 2.1998(19)
N1 C7 1.276(3)
N1 C8 1.466(3)
N2 C10 1.483(3)
N2 C13 1.485(3)
N2 C9 1.491(3)
N3 C12 1.492(3)
N3 C11 1.493(3)
O1 C1 1.320(3)
C7 C6 1.456(3)
C7 H7 0.9500
C6 C5 1.405(3)
C6 C1 1.425(3)
C5 C4 1.379(3)
C5 H5 0.9500
C4 C3 1.396(3)
C4 H4 0.9500
C3 C2 1.377(3)
C3 H3 0.9500
C2 C1 1.413(3)
C2 H2 0.9500
C8 C9 1.517(3)
C8 H8A 0.9900
C8 H8B 0.9900
C9 H9A 0.9900
C9 H9B 0.9900
C10 C11 1.523(3)
C10 H10A 0.9900
C10 H10B 0.9900
C11 H11A 0.9900
C11 H11B 0.9900
C12 C13 1.516(3)
C12 H12A 0.9900
C12 H12B 0.9900
C13 H13A 0.9900
C13 H13B 0.9900

loop_
_geom_torsion_atom_site_label_1
_geom_torsion_atom_site_label_2
_geom_torsion_atom_site_label_3
_geom_torsion_atom_site_label_4
_geom_torsion
C8 N1 C7 C6 178.2(2)
N1 C7 C6 C5 -177.4(2)
N1 C7 C6 C1 3.9(4)
C1 C6 C5 C4 0.2(3)
C7 C6 C5 C4 -178.5(2)
C6 C5 C4 C3 1.5(3)
C5 C4 C3 C2 -2.3(3)
C4 C3 C2 C1 1.2(4)
C3 C2 C1 O1 178.2(2)
C3 C2 C1 C6 0.6(3)
C5 C6 C1 O1 -178.8(2)
C7 C6 C1 O1 -0.1(3)
C5 C6 C1 C2 -1.3(3)
C7 C6 C1 C2 177.4(2)
C7 N1 C8 C9 -130.1(2)
C10 N2 C9 C8 162.29(19)
C13 N2 C9 C8 -76.8(2)
N1 C8 C9 N2 -52.1(2)
C13 N2 C10 C11 -55.5(2)
C9 N2 C10 C11 68.0(2)
C12 N3 C11 C10 -56.3(2)
N2 C10 C11 N3 57.6(3)
C11 N3 C12 C13 54.9(2)
C10 N2 C13 C12 54.7(2)
C9 N2 C13 C12 -67.9(2)
N3 C12 C13 N2 -55.2(3)
